data_9012613
loop_
_publ_author_name
'Kimoto, K.'
'Nishida, I.'

_publ_section_title
;
 An electron diffraction study on the crystal structure of
 a new modification of chromium
;
_journal_name_full 'Journal of the Physical Society of Japan'
_journal_page_first 744
_journal_page_last 756
_journal_paper_doi 10.1143/JPSJ.22.744
_journal_volume 22
_journal_year 1967
_chemical_compound_source Synthetic
_chemical_formula_sum Cr
_chemical_name_mineral Chromium
_space_group_IT_number 200
_symmetry_space_group_name_Hall '-P 2 2 3'
_symmetry_space_group_name_H-M 'P m -3'
_cell_angle_alpha 90
_cell_angle_beta 90
_cell_angle_gamma 90
_cell_length_a 4.588
_cell_length_b 4.588
_cell_length_c 4.588
_cell_formula_units_Z 8
_cell_volume 96.576
_database_code_amcsd 0014168
_exptl_crystal_density_diffrn 7.152
_cod_original_sg_symbol_H-M 'P m 3'
_cod_database_code 9012613

loop_
_space_group_symop_operation_xyz
x,y,z
z,x,-y
z,-x,y
-z,x,y
-z,-x,-y
y,-z,-x
-y,-z,x
-y,z,-x
y,z,x
x,-y,z
-x,y,z
x,y,-z
-x,-y,-z
-z,-x,y
-z,x,-y
z,-x,-y
z,x,y
-y,z,x
y,z,-x
y,-z,x
-y,-z,-x
-x,y,-z
x,-y,-z
-x,-y,z

loop_
_atom_site_label
_atom_site_fract_x
_atom_site_fract_y
_atom_site_fract_z
_atom_site_occupancy
Cr1 0.00000 0.00000 0.00000 1.00000
Cr2 0.50000 0.50000 0.50000 1.00000
Cr3 0.24800 0.04000 0.51000 0.25000

loop_
_cod_related_entry_id
_cod_related_entry_database
_cod_related_entry_code
1 ChemSpider 22412
2 AMCSD 0014168
